data_7033403
loop_
_publ_author_name
'Clark, Ewan R.'
'Hayward, John J.'
'Leontowicz, Bryce J.'
'Anwar, Muhammad U.'
'Pilkington, Melanie'
'Rawson, Jeremy M.'

_publ_section_title
;
 Copper-promoted aerial oxidation of benzothiadiazines: access to
 benzothiadiazine S-oxide heterocycles.
;
_journal_issue 5
_journal_name_full 'Dalton transactions (Cambridge, England : 2003)'
_journal_page_first 2071
_journal_page_last 2074
_journal_paper_doi 10.1039/c4dt03467h
_journal_volume 44
_journal_year 2015
_chemical_formula_moiety 'C11 H8 N2 O S2'
_chemical_formula_sum 'C11 H8 N2 O S2'
_chemical_formula_weight 248.31
_chemical_name_systematic
;
 ?
;
_space_group_crystal_system monoclinic
_space_group_IT_number 14
_space_group_name_Hall '-P 2ybc'
_space_group_name_H-M_alt 'P 1 21/c 1'
_symmetry_space_group_name_Hall '-P 2ybc'
_symmetry_space_group_name_H-M 'P 1 21/c 1'
_atom_sites_solution_hydrogens mixed
_atom_sites_solution_primary direct
_audit_creation_method SHELXL-2013
_audit_update_record
;
2014-12-09 deposited with the CCDC.
2014-12-12 downloaded from the CCDC.
;
_cell_angle_alpha 90
_cell_angle_beta 111.185(3)
_cell_angle_gamma 90
_cell_formula_units_Z 4
_cell_length_a 8.2057(5)
_cell_length_b 18.0582(12)
_cell_length_c 7.4221(4)
_cell_measurement_reflns_used 8892
_cell_measurement_temperature 150(2)
_cell_measurement_theta_max 30.620
_cell_measurement_theta_min 2.662
_cell_volume 1025.48(11)
_computing_cell_refinement 'Bruker SAINT'
_computing_data_collection 'Bruker APEX2'
_computing_data_reduction 'Bruker SAINT'
_computing_molecular_graphics 'Bruker SHELXTL'
_computing_publication_material 'Bruker SHELXTL'
_computing_structure_refinement 'SHELXL-2013 (Sheldrick, 2013)'
_computing_structure_solution 'SHELXS-97 (Sheldrick, 2008)'
_diffrn_ambient_temperature 150(2)
_diffrn_measured_fraction_theta_full 0.974
_diffrn_measured_fraction_theta_max 0.998
_diffrn_measurement_device_type 'Bruker APEX-II with CCD area detector'
_diffrn_measurement_method 'phi and omega scans'
_diffrn_radiation_type MoK\a
_diffrn_radiation_wavelength 0.71073
_diffrn_reflns_av_R_equivalents 0.0278
_diffrn_reflns_av_unetI/netI 0.0226
_diffrn_reflns_Laue_measured_fraction_full 0.974
_diffrn_reflns_Laue_measured_fraction_max 0.998
_diffrn_reflns_limit_h_max 9
_diffrn_reflns_limit_h_min -9
_diffrn_reflns_limit_k_max 20
_diffrn_reflns_limit_k_min -21
_diffrn_reflns_limit_l_max 8
_diffrn_reflns_limit_l_min -8
_diffrn_reflns_number 8216
_diffrn_reflns_point_group_measured_fraction_full 0.974
_diffrn_reflns_point_group_measured_fraction_max 0.998
_diffrn_reflns_theta_full 25.242
_diffrn_reflns_theta_max 24.999
_diffrn_reflns_theta_min 2.662
_diffrn_source 'fine-focus sealed tube'
_exptl_absorpt_coefficient_mu 0.494
_exptl_absorpt_correction_T_max 0.9163
_exptl_absorpt_correction_T_min 0.8230
_exptl_absorpt_correction_type empirical
_exptl_absorpt_process_details sadabs
_exptl_crystal_colour colourless
_exptl_crystal_density_diffrn 1.608
_exptl_crystal_density_method 'not measured'
_exptl_crystal_description block
_exptl_crystal_F_000 512
_exptl_crystal_size_max 0.410
_exptl_crystal_size_mid 0.200
_exptl_crystal_size_min 0.180
_refine_diff_density_max 0.389
_refine_diff_density_min -0.332
_refine_diff_density_rms 0.062
_refine_ls_extinction_method none
_refine_ls_goodness_of_fit_ref 1.158
_refine_ls_hydrogen_treatment mixed
_refine_ls_matrix_type full
_refine_ls_number_parameters 148
_refine_ls_number_reflns 1808
_refine_ls_number_restraints 1
_refine_ls_restrained_S_all 1.159
_refine_ls_R_factor_all 0.0430
_refine_ls_R_factor_gt 0.0403
_refine_ls_shift/su_max 0.000
_refine_ls_shift/su_mean 0.000
_refine_ls_structure_factor_coef Fsqd
_refine_ls_weighting_details 'w=1/[\s^2^(Fo^2^)+(0.0243P)^2^+1.7815P] where P=(Fo^2^+2Fc^2^)/3'
_refine_ls_weighting_scheme calc
_refine_ls_wR_factor_gt 0.0933
_refine_ls_wR_factor_ref 0.0947
_reflns_Friedel_coverage 0.000
_reflns_number_gt 1726
_reflns_number_total 1808
_reflns_threshold_expression 'I > 2\s(I)'
_cod_data_source_file c4dt03467h2.cif
_cod_data_source_block compound_2b
_cod_depositor_comments 'Adding full bibliography for 7033401--7033404.cif.'
_cod_database_code 7033403
_shelx_space_group_comment
;
The symmetry employed for this shelxl refinement is uniquely defined
by the following loop, which should always be used as a source of
symmetry information in preference to the above space-group names.
They are only intended as comments.
;
_shelx_estimated_absorpt_t_min 0.823
_shelx_estimated_absorpt_t_max 0.916
_shelxl_version_number 2013-3

loop_
_space_group_symop_operation_xyz
'x, y, z'
'-x, y+1/2, -z+1/2'
'-x, -y, -z'
'x, -y-1/2, z-1/2'

loop_
_atom_site_label
_atom_site_type_symbol
_atom_site_fract_x
_atom_site_fract_y
_atom_site_fract_z
_atom_site_U_iso_or_equiv
_atom_site_adp_type
_atom_site_occupancy
_atom_site_site_symmetry_order
_atom_site_calc_flag
_atom_site_refinement_flags_posn
_atom_site_refinement_flags_adp
S1 S 0.26614(8) 0.63587(3) 0.89610(9) 0.02138(19) Uani 1 1 d . .
O1 O 0.3842(2) 0.62865(10) 0.7816(3) 0.0244(4) Uani 1 1 d . .
N1 N 0.1490(3) 0.55856(12) 0.8642(3) 0.0213(5) Uani 1 1 d . .
S2 S -0.04643(9) 0.43009(4) 0.66426(10) 0.0283(2) Uani 1 1 d . .
N2 N 0.3735(3) 0.49230(11) 1.1039(3) 0.0167(4) Uani 1 1 d D .
H2 H 0.421(3) 0.4475(11) 1.142(4) 0.020 Uiso 1 1 d D U
C11 C 0.4088(3) 0.62500(14) 1.1386(4) 0.0205(5) Uani 1 1 d . .
C12 C 0.4841(4) 0.68660(15) 1.2515(4) 0.0262(6) Uani 1 1 d . .
H12 H 0.4451 0.7351 1.2067 0.031 Uiso 1 1 calc R U
C13 C 0.6157(4) 0.67642(16) 1.4291(4) 0.0295(6) Uani 1 1 d . .
H13 H 0.6648 0.7180 1.5087 0.035 Uiso 1 1 calc R U
C14 C 0.6768(4) 0.60553(16) 1.4918(4) 0.0264(6) Uani 1 1 d . .
H14 H 0.7726 0.5993 1.6100 0.032 Uiso 1 1 calc R U
C15 C 0.5992(3) 0.54428(15) 1.3836(4) 0.0207(6) Uani 1 1 d . .
H15 H 0.6397 0.4960 1.4283 0.025 Uiso 1 1 calc R U
C16 C 0.4605(3) 0.55384(14) 1.2077(4) 0.0179(5) Uani 1 1 d . .
C20 C 0.2214(3) 0.49681(14) 0.9512(3) 0.0181(5) Uani 1 1 d . .
C21 C 0.1277(3) 0.42807(14) 0.8791(3) 0.0181(5) Uani 1 1 d . .
C22 C 0.1557(3) 0.35629(13) 0.9628(4) 0.0185(5) Uani 1 1 d . .
H22 H 0.2440 0.3436 1.0827 0.022 Uiso 1 1 calc R U
C23 C 0.0309(4) 0.30613(15) 0.8392(4) 0.0278(6) Uani 1 1 d . .
H23 H 0.0281 0.2549 0.8673 0.033 Uiso 1 1 calc R U
C24 C -0.0842(4) 0.33836(16) 0.6770(4) 0.0283(6) Uani 1 1 d . .
H24 H -0.1755 0.3122 0.5815 0.034 Uiso 1 1 calc R U

loop_
_atom_site_aniso_label
_atom_site_aniso_U_11
_atom_site_aniso_U_22
_atom_site_aniso_U_33
_atom_site_aniso_U_23
_atom_site_aniso_U_13
_atom_site_aniso_U_12
S1 0.0226(3) 0.0152(3) 0.0255(4) 0.0039(3) 0.0077(3) 0.0051(3)
O1 0.0278(10) 0.0203(10) 0.0263(10) 0.0056(8) 0.0111(8) 0.0026(8)
N1 0.0200(11) 0.0195(11) 0.0223(11) 0.0020(9) 0.0052(9) 0.0020(9)
S2 0.0212(4) 0.0316(4) 0.0270(4) 0.0045(3) 0.0027(3) -0.0025(3)
N2 0.0171(11) 0.0133(10) 0.0186(10) 0.0013(8) 0.0051(9) 0.0028(8)
C11 0.0190(13) 0.0213(13) 0.0242(13) 0.0000(10) 0.0112(11) 0.0014(10)
C12 0.0281(14) 0.0180(14) 0.0378(16) -0.0017(11) 0.0184(12) -0.0006(11)
C13 0.0327(15) 0.0280(15) 0.0305(15) -0.0131(12) 0.0148(13) -0.0100(12)
C14 0.0242(14) 0.0346(16) 0.0202(13) -0.0029(12) 0.0079(11) -0.0062(12)
C15 0.0203(13) 0.0248(14) 0.0188(12) 0.0014(10) 0.0092(10) -0.0003(11)
C16 0.0196(13) 0.0174(12) 0.0208(12) -0.0020(10) 0.0122(10) -0.0001(10)
C20 0.0169(12) 0.0213(13) 0.0180(12) 0.0011(10) 0.0086(10) 0.0029(10)
C21 0.0149(12) 0.0220(13) 0.0171(12) 0.0006(10) 0.0055(10) 0.0011(10)
C22 0.0122(12) 0.0141(12) 0.0254(13) -0.0066(10) 0.0023(10) -0.0008(10)
C23 0.0304(15) 0.0198(14) 0.0337(16) -0.0013(11) 0.0122(13) -0.0025(12)
C24 0.0210(14) 0.0330(16) 0.0290(15) -0.0065(12) 0.0068(12) -0.0060(12)

loop_
_atom_type_symbol
_atom_type_description
_atom_type_scat_dispersion_real
_atom_type_scat_dispersion_imag
_atom_type_scat_source
C C 0.0033 0.0016 'International Tables Vol C Tables 4.2.6.8 and 6.1.1.4'
H H 0.0000 0.0000 'International Tables Vol C Tables 4.2.6.8 and 6.1.1.4'
N N 0.0061 0.0033 'International Tables Vol C Tables 4.2.6.8 and 6.1.1.4'
O O 0.0106 0.0060 'International Tables Vol C Tables 4.2.6.8 and 6.1.1.4'
S S 0.1246 0.1234 'International Tables Vol C Tables 4.2.6.8 and 6.1.1.4'

loop_
_geom_angle_atom_site_label_1
_geom_angle_atom_site_label_2
_geom_angle_atom_site_label_3
_geom_angle
O1 S1 N1 107.66(11)
O1 S1 C11 103.89(11)
N1 S1 C11 100.83(12)
C20 N1 S1 120.38(18)
C24 S2 C21 92.01(13)
C20 N2 C16 123.3(2)
C20 N2 H2 119.0(18)
C16 N2 H2 117.7(18)
C16 C11 C12 120.4(2)
C16 C11 S1 118.61(19)
C12 C11 S1 120.6(2)
C13 C12 C11 119.4(3)
C13 C12 H12 120.3
C11 C12 H12 120.3
C12 C13 C14 120.3(3)
C12 C13 H13 119.9
C14 C13 H13 119.9
C15 C14 C13 120.5(3)
C15 C14 H14 119.7
C13 C14 H14 119.7
C14 C15 C16 119.5(2)
C14 C15 H15 120.2
C16 C15 H15 120.2
C11 C16 N2 120.4(2)
C11 C16 C15 119.6(2)
N2 C16 C15 120.0(2)
N1 C20 N2 125.3(2)
N1 C20 C21 117.2(2)
N2 C20 C21 117.5(2)
C20 C21 C22 129.6(2)
C20 C21 S2 118.40(18)
C22 C21 S2 112.04(18)
C23 C22 C21 109.5(2)
C23 C22 H22 125.3
C21 C22 H22 125.3
C24 C23 C22 113.9(3)
C24 C23 H23 123.1
C22 C23 H23 123.1
C23 C24 S2 112.6(2)
C23 C24 H24 123.7
S2 C24 H24 123.7

loop_
_geom_bond_atom_site_label_1
_geom_bond_atom_site_label_2
_geom_bond_distance
S1 O1 1.5080(19)
S1 N1 1.663(2)
S1 C11 1.768(3)
N1 C20 1.318(3)
S2 C24 1.694(3)
S2 C21 1.714(2)
N2 C20 1.351(3)
N2 C16 1.393(3)
N2 H2 0.900(17)
C11 C16 1.392(4)
C11 C12 1.395(4)
C12 C13 1.381(4)
C12 H12 0.9500
C13 C14 1.392(4)
C13 H13 0.9500
C14 C15 1.380(4)
C14 H14 0.9500
C15 C16 1.399(4)
C15 H15 0.9500
C20 C21 1.457(4)
C21 C22 1.420(4)
C22 C23 1.425(4)
C22 H22 0.9500
C23 C24 1.363(4)
C23 H23 0.9500
C24 H24 0.9500
